data_4130403
loop_
_publ_author_name
'Zhang, Guoxiang'
'Yang, Shuang'
'Zhang, Xiaoyan'
'Lin, Qiqiao'
'Das, Deb K.'
'Liu, Jian'
'Fang, Xinqiang'

_publ_section_title
;
 Dynamic Kinetic Resolution Enabled by Intramolecular Benzoin Reaction:
 Synthetic Applications and Mechanistic Insights.
;
_journal_issue 25
_journal_name_full 'Journal of the American Chemical Society'
_journal_page_first 7932
_journal_page_last 7938
_journal_paper_doi 10.1021/jacs.6b02929
_journal_volume 138
_journal_year 2016
_chemical_absolute_configuration ad
_chemical_formula_sum 'C19 H17 Br O3'
_chemical_formula_weight 373.23
_space_group_crystal_system orthorhombic
_space_group_IT_number 19
_space_group_name_Hall 'P 2ac 2ab'
_space_group_name_H-M_alt 'P 21 21 21'
_atom_sites_solution_hydrogens geom
_audit_creation_method SHELXL-2014/7
_cell_angle_alpha 90
_cell_angle_beta 90
_cell_angle_gamma 90
_cell_formula_units_Z 4
_cell_length_a 6.0467(4)
_cell_length_b 9.9294(8)
_cell_length_c 27.622(2)
_cell_measurement_reflns_used 3631
_cell_measurement_temperature 296(2)
_cell_measurement_theta_max 27.4895
_cell_measurement_theta_min 2.5254
_cell_volume 1658.4(2)
_computing_cell_refinement 'CrystalClear (Rigaku Inc., 2008)'
_computing_data_collection 'CrystalClear (Rigaku Inc., 2008)'
_computing_data_reduction 'CrystalClear (Rigaku Inc., 2008)'
_computing_structure_refinement 'SHELXL-2014/7 (Sheldrick, 2014)'
_diffrn_ambient_temperature 296(2)
_diffrn_detector_area_resol_mean 14.6306
_diffrn_measured_fraction_theta_full 0.977
_diffrn_measured_fraction_theta_max 0.963
_diffrn_measurement_device_type 'Mercury70 (2x2 bin mode)'
_diffrn_measurement_method CCD_Profile_fitting
_diffrn_radiation_type MoK\a
_diffrn_radiation_wavelength 0.71073
_diffrn_reflns_av_R_equivalents 0.0327
_diffrn_reflns_av_unetI/netI 0.0419
_diffrn_reflns_Laue_measured_fraction_full 0.977
_diffrn_reflns_Laue_measured_fraction_max 0.963
_diffrn_reflns_limit_h_max 7
_diffrn_reflns_limit_h_min -7
_diffrn_reflns_limit_k_max 12
_diffrn_reflns_limit_k_min -12
_diffrn_reflns_limit_l_max 33
_diffrn_reflns_limit_l_min -32
_diffrn_reflns_number 12782
_diffrn_reflns_point_group_measured_fraction_full 0.983
_diffrn_reflns_point_group_measured_fraction_max 0.970
_diffrn_reflns_theta_full 25.242
_diffrn_reflns_theta_max 27.500
_diffrn_reflns_theta_min 2.526
_diffrn_source 'Sealed Tube'
_exptl_absorpt_coefficient_mu 2.491
_exptl_absorpt_correction_T_max 1.0000
_exptl_absorpt_correction_T_min 0.7964
_exptl_absorpt_correction_type multi-scan
_exptl_absorpt_process_details 'CrystalClear (Rigaku Inc., 2008)'
_exptl_crystal_colour colorless
_exptl_crystal_density_diffrn 1.495
_exptl_crystal_description prism
_exptl_crystal_F_000 760
_exptl_crystal_size_max 0.600
_exptl_crystal_size_mid 0.300
_exptl_crystal_size_min 0.200
_refine_diff_density_max 0.313
_refine_diff_density_min -0.424
_refine_diff_density_rms 0.038
_refine_ls_abs_structure_details
;
 Refined as an inversion twin.
;
_refine_ls_abs_structure_Flack 0.013(12)
_refine_ls_extinction_method none
_refine_ls_goodness_of_fit_ref 0.884
_refine_ls_hydrogen_treatment constr
_refine_ls_matrix_type full
_refine_ls_number_parameters 211
_refine_ls_number_reflns 3624
_refine_ls_number_restraints 0
_refine_ls_restrained_S_all 0.884
_refine_ls_R_factor_all 0.0520
_refine_ls_R_factor_gt 0.0324
_refine_ls_shift/su_max 0.000
_refine_ls_shift/su_mean 0.000
_refine_ls_structure_factor_coef Fsqd
_refine_ls_weighting_details 'w=1/[\s^2^(Fo^2^)+(0.0385P)^2^] where P=(Fo^2^+2Fc^2^)/3'
_refine_ls_weighting_scheme calc
_refine_ls_wR_factor_gt 0.0698
_refine_ls_wR_factor_ref 0.0770
_reflns_Friedel_coverage 0.727
_reflns_Friedel_fraction_full 0.990
_reflns_Friedel_fraction_max 0.979
_reflns_number_gt 2376
_reflns_number_total 3624
_reflns_threshold_expression 'I > 2\s(I)'
_cod_data_source_file ja6b02929_si_003.cif
_cod_data_source_block data
_cod_depositor_comments
;
The following automatic conversions were performed:

data item '_exptl_absorpt_correction_type' value 'Multi-scan' was
changed to 'multi-scan' in accordance with the
/home/saulius/struct/COD-crude-data/automatic-downloads/DataCite-retrospective/ACS/depositions/lib/dictionaries/cif_core.dic
dictionary named 'cif_core.dic' version 2.4.2 last updated on
2011-04-26.

Automatic conversion script
Id: cif_fix_values 6909 2019-04-08 15:41:33Z antanas 
;
_cod_database_code 4130403
_shelx_shelxl_version_number 2014/7
_shelx_space_group_comment
;
The symmetry employed for this shelxl refinement is uniquely defined
by the following loop, which should always be used as a source of
symmetry information in preference to the above space-group names.
They are only intended as comments.
;
_shelx_estimated_absorpt_t_min 0.316
_shelx_estimated_absorpt_t_max 0.636

loop_
_space_group_symop_operation_xyz
'x, y, z'
'-x+1/2, -y, z+1/2'
'x+1/2, -y+1/2, -z'
'-x, y+1/2, -z+1/2'

loop_
_atom_site_label
_atom_site_type_symbol
_atom_site_fract_x
_atom_site_fract_y
_atom_site_fract_z
_atom_site_U_iso_or_equiv
_atom_site_adp_type
_atom_site_occupancy
_atom_site_site_symmetry_order
_atom_site_calc_flag
_atom_site_refinement_flags_posn
_atom_site_refinement_flags_adp
Br1 Br -0.09914(9) 0.58079(6) 0.16555(2) 0.0988(2) Uani 1 1 d . .
O1 O 0.7773(4) 0.7059(2) 0.35374(9) 0.0566(6) Uani 1 1 d . .
O2 O 0.7457(4) 0.4560(2) 0.32173(9) 0.0573(7) Uani 1 1 d . .
H2 H 0.8297 0.5136 0.3110 0.069 Uiso 1 1 calc R U
O3 O 0.6998(5) 0.4477(3) 0.43691(11) 0.0749(8) Uani 1 1 d . .
C1 C 0.1089(6) 0.5718(4) 0.21703(12) 0.0560(9) Uani 1 1 d . .
C2 C 0.2458(7) 0.4631(4) 0.21940(14) 0.0700(11) Uani 1 1 d . .
H2A H 0.2432 0.3981 0.1952 0.084 Uiso 1 1 calc R U
C3 C 0.3878(7) 0.4507(3) 0.25802(13) 0.0641(10) Uani 1 1 d . .
H3 H 0.4814 0.3765 0.2595 0.077 Uiso 1 1 calc R U
C4 C 0.3957(5) 0.5448(3) 0.29460(11) 0.0418(7) Uani 1 1 d . .
C5 C 0.2566(6) 0.6541(4) 0.29062(13) 0.0559(9) Uani 1 1 d . .
H5 H 0.2594 0.7202 0.3145 0.067 Uiso 1 1 calc R U
C6 C 0.1122(6) 0.6678(3) 0.25179(13) 0.0606(9) Uani 1 1 d . .
H6 H 0.0189 0.7420 0.2497 0.073 Uiso 1 1 calc R U
C7 C 0.5482(5) 0.5181(3) 0.33817(11) 0.0428(7) Uani 1 1 d . .
C8 C 0.6044(6) 0.6494(3) 0.36409(11) 0.0432(7) Uani 1 1 d . .
C9 C 0.4458(5) 0.7029(3) 0.39902(11) 0.0420(7) Uani 1 1 d . .
C10 C 0.4686(6) 0.8356(3) 0.41584(13) 0.0535(9) Uani 1 1 d . .
H10 H 0.5866 0.8882 0.4054 0.064 Uiso 1 1 calc R U
C11 C 0.3172(7) 0.8879(4) 0.44768(13) 0.0595(10) Uani 1 1 d . .
H11 H 0.3336 0.9755 0.4590 0.071 Uiso 1 1 calc R U
C12 C 0.1411(7) 0.8110(4) 0.46295(13) 0.0617(10) Uani 1 1 d . .
H12 H 0.0376 0.8472 0.4842 0.074 Uiso 1 1 calc R U
C13 C 0.1181(6) 0.6806(4) 0.44678(12) 0.0554(9) Uani 1 1 d . .
H13 H -0.0006 0.6292 0.4576 0.066 Uiso 1 1 calc R U
C14 C 0.2678(5) 0.6247(3) 0.41483(11) 0.0415(7) Uani 1 1 d . .
C15 C 0.2340(5) 0.4822(3) 0.39672(13) 0.0470(8) Uani 1 1 d . .
H15A H 0.1140 0.4823 0.3734 0.056 Uiso 1 1 calc R U
H15B H 0.1893 0.4261 0.4238 0.056 Uiso 1 1 calc R U
C16 C 0.4385(5) 0.4193(3) 0.37297(11) 0.0440(7) Uani 1 1 d . .
H16 H 0.3900 0.3408 0.3542 0.053 Uiso 1 1 calc R U
C17 C 0.6000(6) 0.3708(3) 0.41140(12) 0.0476(8) Uani 1 1 d . .
C18 C 0.6228(7) 0.2226(3) 0.41711(15) 0.0706(11) Uani 1 1 d . .
H18A H 0.6751 0.1853 0.3867 0.085 Uiso 1 1 calc R U
H18B H 0.4776 0.1850 0.4233 0.085 Uiso 1 1 calc R U
C19 C 0.7779(9) 0.1776(4) 0.45719(17) 0.0879(14) Uani 1 1 d . .
H19A H 0.9279 0.1963 0.4480 0.132 Uiso 1 1 calc R U
H19B H 0.7606 0.0826 0.4625 0.132 Uiso 1 1 calc R U
H19C H 0.7432 0.2253 0.4864 0.132 Uiso 1 1 calc R U

loop_
_atom_site_aniso_label
_atom_site_aniso_U_11
_atom_site_aniso_U_22
_atom_site_aniso_U_33
_atom_site_aniso_U_23
_atom_site_aniso_U_13
_atom_site_aniso_U_12
Br1 0.0998(4) 0.1311(4) 0.0653(3) 0.0047(3) -0.0403(3) -0.0023(4)
O1 0.0470(13) 0.0634(14) 0.0594(15) 0.0068(13) 0.0046(12) -0.0152(13)
O2 0.0421(12) 0.0670(15) 0.0628(17) -0.0012(13) 0.0044(12) 0.0059(12)
O3 0.0830(18) 0.0575(15) 0.084(2) 0.0006(14) -0.0443(17) -0.0086(14)
C1 0.0562(19) 0.074(2) 0.0381(18) 0.0018(19) -0.0084(16) -0.005(2)
C2 0.094(3) 0.072(2) 0.044(2) -0.017(2) -0.012(2) 0.005(3)
C3 0.078(2) 0.063(2) 0.051(2) -0.0136(18) -0.008(2) 0.023(2)
C4 0.0408(15) 0.0515(18) 0.0330(17) 0.0001(15) 0.0014(15) -0.0022(17)
C5 0.064(2) 0.0578(19) 0.046(2) -0.0087(18) -0.0125(18) 0.003(2)
C6 0.066(2) 0.066(2) 0.050(2) 0.0020(19) -0.009(2) 0.014(2)
C7 0.0388(16) 0.0516(17) 0.0380(18) 0.0004(15) -0.0004(15) 0.0034(14)
C8 0.0417(17) 0.0478(16) 0.0402(18) 0.0086(15) -0.0048(16) -0.0098(17)
C9 0.0478(18) 0.0446(17) 0.0338(17) 0.0033(14) -0.0044(15) -0.0070(15)
C10 0.067(2) 0.049(2) 0.045(2) 0.0044(17) -0.0051(18) -0.0079(18)
C11 0.083(3) 0.052(2) 0.044(2) -0.0050(18) -0.0074(19) 0.007(2)
C12 0.065(2) 0.072(3) 0.048(2) -0.006(2) 0.0026(19) 0.012(2)
C13 0.0511(19) 0.074(2) 0.041(2) -0.0011(18) 0.0014(17) -0.003(2)
C14 0.0382(16) 0.0538(19) 0.0324(17) 0.0034(15) -0.0031(14) -0.0005(15)
C15 0.0410(17) 0.0532(19) 0.047(2) 0.0050(16) -0.0046(16) -0.0093(16)
C16 0.0452(18) 0.0435(16) 0.0434(17) -0.0025(16) -0.0055(14) -0.0047(16)
C17 0.0456(17) 0.0496(19) 0.0477(19) 0.0038(16) -0.0002(17) -0.0038(18)
C18 0.081(3) 0.051(2) 0.080(3) 0.008(2) -0.028(2) 0.004(2)
C19 0.103(3) 0.067(3) 0.094(3) 0.020(3) -0.031(3) 0.007(3)

loop_
_atom_type_symbol
_atom_type_description
_atom_type_scat_dispersion_real
_atom_type_scat_dispersion_imag
_atom_type_scat_source
C C 0.0033 0.0016 'International Tables Vol C Tables 4.2.6.8 and 6.1.1.4'
H H 0.0000 0.0000 'International Tables Vol C Tables 4.2.6.8 and 6.1.1.4'
O O 0.0106 0.0060 'International Tables Vol C Tables 4.2.6.8 and 6.1.1.4'
Br Br -0.2901 2.4595 'International Tables Vol C Tables 4.2.6.8 and 6.1.1.4'

loop_
_geom_angle_atom_site_label_1
_geom_angle_atom_site_label_2
_geom_angle_atom_site_label_3
_geom_angle
C7 O2 H2 109.5
C6 C1 C2 121.0(3)
C6 C1 Br1 120.5(3)
C2 C1 Br1 118.4(3)
C1 C2 C3 119.2(3)
C1 C2 H2A 120.4
C3 C2 H2A 120.4
C2 C3 C4 122.0(3)
C2 C3 H3 119.0
C4 C3 H3 119.0
C3 C4 C5 117.1(3)
C3 C4 C7 118.5(3)
C5 C4 C7 124.3(3)
C4 C5 C6 121.5(3)
C4 C5 H5 119.3
C6 C5 H5 119.3
C1 C6 C5 119.2(3)
C1 C6 H6 120.4
C5 C6 H6 120.4
O2 C7 C16 106.8(2)
O2 C7 C8 109.5(2)
C16 C7 C8 110.5(2)
O2 C7 C4 109.2(3)
C16 C7 C4 110.0(2)
C8 C7 C4 110.7(2)
O1 C8 C9 123.4(3)
O1 C8 C7 118.2(3)
C9 C8 C7 118.3(3)
C14 C9 C10 119.6(3)
C14 C9 C8 120.7(3)
C10 C9 C8 119.7(3)
C11 C10 C9 120.1(3)
C11 C10 H10 119.9
C9 C10 H10 119.9
C10 C11 C12 120.2(3)
C10 C11 H11 119.9
C12 C11 H11 119.9
C11 C12 C13 120.0(4)
C11 C12 H12 120.0
C13 C12 H12 120.0
C12 C13 C14 121.3(3)
C12 C13 H13 119.4
C14 C13 H13 119.4
C13 C14 C9 118.8(3)
C13 C14 C15 119.9(3)
C9 C14 C15 121.3(3)
C14 C15 C16 114.4(3)
C14 C15 H15A 108.7
C16 C15 H15A 108.7
C14 C15 H15B 108.7
C16 C15 H15B 108.7
H15A C15 H15B 107.6
C17 C16 C7 111.4(2)
C17 C16 C15 110.4(3)
C7 C16 C15 111.0(2)
C17 C16 H16 108.0
C7 C16 H16 108.0
C15 C16 H16 108.0
O3 C17 C18 121.3(3)
O3 C17 C16 122.0(3)
C18 C17 C16 116.6(3)
C17 C18 C19 115.2(3)
C17 C18 H18A 108.5
C19 C18 H18A 108.5
C17 C18 H18B 108.5
C19 C18 H18B 108.5
H18A C18 H18B 107.5
C18 C19 H19A 109.5
C18 C19 H19B 109.5
H19A C19 H19B 109.5
C18 C19 H19C 109.5
H19A C19 H19C 109.5
H19B C19 H19C 109.5

loop_
_geom_bond_atom_site_label_1
_geom_bond_atom_site_label_2
_geom_bond_distance
Br1 C1 1.901(3)
O1 C8 1.220(4)
O2 C7 1.419(4)
O2 H2 0.8200
O3 C17 1.202(4)
C1 C6 1.353(5)
C1 C2 1.361(5)
C2 C3 1.375(5)
C2 H2A 0.9300
C3 C4 1.377(4)
C3 H3 0.9300
C4 C5 1.377(4)
C4 C7 1.539(4)
C5 C6 1.390(5)
C5 H5 0.9300
C6 H6 0.9300
C7 C16 1.525(4)
C7 C8 1.526(4)
C8 C9 1.460(4)
C9 C14 1.397(4)
C9 C10 1.404(5)
C10 C11 1.372(5)
C10 H10 0.9300
C11 C12 1.376(5)
C11 H11 0.9300
C12 C13 1.377(5)
C12 H12 0.9300
C13 C14 1.381(4)
C13 H13 0.9300
C14 C15 1.514(4)
C15 C16 1.533(4)
C15 H15A 0.9700
C15 H15B 0.9700
C16 C17 1.521(4)
C16 H16 0.9800
C17 C18 1.486(4)
C18 C19 1.518(5)
C18 H18A 0.9700
C18 H18B 0.9700
C19 H19A 0.9600
C19 H19B 0.9600
C19 H19C 0.9600

loop_
_geom_torsion_atom_site_label_1
_geom_torsion_atom_site_label_2
_geom_torsion_atom_site_label_3
_geom_torsion_atom_site_label_4
_geom_torsion
C6 C1 C2 C3 0.6(6)
Br1 C1 C2 C3 -176.0(3)
C1 C2 C3 C4 0.2(6)
C2 C3 C4 C5 -0.9(6)
C2 C3 C4 C7 175.9(3)
C3 C4 C5 C6 1.0(5)
C7 C4 C5 C6 -175.7(3)
C2 C1 C6 C5 -0.5(6)
Br1 C1 C6 C5 176.0(3)
C4 C5 C6 C1 -0.3(6)
C3 C4 C7 O2 37.5(4)
C5 C4 C7 O2 -145.8(3)
C3 C4 C7 C16 -79.4(3)
C5 C4 C7 C16 97.3(4)
C3 C4 C7 C8 158.2(3)
C5 C4 C7 C8 -25.2(4)
O2 C7 C8 O1 24.6(4)
C16 C7 C8 O1 142.0(3)
C4 C7 C8 O1 -95.8(3)
O2 C7 C8 C9 -157.0(3)
C16 C7 C8 C9 -39.7(3)
C4 C7 C8 C9 82.5(3)
O1 C8 C9 C14 -170.3(3)
C7 C8 C9 C14 11.5(4)
O1 C8 C9 C10 11.6(5)
C7 C8 C9 C10 -166.7(3)
C14 C9 C10 C11 0.1(5)
C8 C9 C10 C11 178.3(3)
C9 C10 C11 C12 -0.6(5)
C10 C11 C12 C13 0.9(5)
C11 C12 C13 C14 -0.7(5)
C12 C13 C14 C9 0.2(5)
C12 C13 C14 C15 -178.3(3)
C10 C9 C14 C13 0.1(5)
C8 C9 C14 C13 -178.1(3)
C10 C9 C14 C15 178.6(3)
C8 C9 C14 C15 0.4(4)
C13 C14 C15 C16 -164.4(3)
C9 C14 C15 C16 17.1(4)
O2 C7 C16 C17 51.1(3)
C8 C7 C16 C17 -68.0(3)
C4 C7 C16 C17 169.5(3)
O2 C7 C16 C15 174.5(3)
C8 C7 C16 C15 55.5(3)
C4 C7 C16 C15 -67.1(3)
C14 C15 C16 C17 78.8(3)
C14 C15 C16 C7 -45.2(4)
C7 C16 C17 O3 55.2(4)
C15 C16 C17 O3 -68.6(4)
C7 C16 C17 C18 -126.9(3)
C15 C16 C17 C18 109.3(4)
O3 C17 C18 C19 0.4(6)
C16 C17 C18 C19 -177.5(4)
